data_7038149
loop_
_publ_author_name
'Ara, Irene'
'Forni\'es, Juan'
'Ib\'a\~nez, Susana'
'Mastrorilli, Piero'
'Todisco, Stefano'
'Gallo, Vito'

_publ_section_title
;
 Polynuclear platinum phosphanido/phosphinito complexes: formation of P-O
 and P-O-P bonds through reductive coupling processes.
;
_journal_issue 5
_journal_name_full 'Dalton transactions (Cambridge, England : 2003)'
_journal_page_first 2156
_journal_page_last 2171
_journal_paper_doi 10.1039/c5dt02593a
_journal_volume 45
_journal_year 2016
_chemical_formula_moiety '4(C78 H55 F10 O P5 Pt3), 6(C H2 Cl2), 2(C H2 Cl Cl)'
_chemical_formula_sum 'C80 H59 Cl4 F10 O P5 Pt3'
_chemical_formula_weight 2108.19
_chemical_name_systematic
; 
 ? 
;
_space_group_IT_number 14
_symmetry_cell_setting monoclinic
_symmetry_space_group_name_Hall '-P 2yn'
_symmetry_space_group_name_H-M 'P 1 21/n 1'
_atom_sites_solution_hydrogens geom
_atom_sites_solution_primary direct
_atom_sites_solution_secondary difmap
_audit_creation_method SHELXL-97
_audit_update_record
;
2015-09-09 deposited with the CCDC.
2015-10-29 downloaded from the CCDC.
;
_cell_angle_alpha 90.00
_cell_angle_beta 96.1080(10)
_cell_angle_gamma 90.00
_cell_formula_units_Z 4
_cell_length_a 15.5689(8)
_cell_length_b 25.4115(13)
_cell_length_c 19.2739(10)
_cell_measurement_reflns_used 9980
_cell_measurement_temperature 100(2)
_cell_measurement_theta_max 28.50
_cell_measurement_theta_min 2.26
_cell_volume 7582.0(7)
_computing_cell_refinement 'SAINT+ 6.02 (Bruker AXS, 1999)'
_computing_data_collection 'SMART v. 5.611 (Bruker AXS, 2000)'
_computing_data_reduction 'SAINT+ 6.02 (Bruker AXS, 1999)'
_computing_molecular_graphics 'XP, SHELXTL v. 6.10 (Bruker, 2000)'
_computing_publication_material 'XCIF, SHELXTL v. 6.10 (Bruker, 2000)'
_computing_structure_refinement 'SHELXL-97 (Sheldrick, 1997)'
_computing_structure_solution 'SHELXS-97 (Sheldrick, 1990)'
_diffrn_ambient_temperature 100(2)
_diffrn_detector_area_resol_mean 8.26
_diffrn_measured_fraction_theta_full 0.999
_diffrn_measured_fraction_theta_max 0.999
_diffrn_measurement_device_type 'Bruker SMART APEX CCD system'
_diffrn_measurement_method '\w rotations with narrow frames'
_diffrn_radiation_monochromator graphite
_diffrn_radiation_source 'fine-focus sealed tube'
_diffrn_radiation_type MoK\a
_diffrn_radiation_wavelength 0.71073
_diffrn_reflns_av_R_equivalents 0.0573
_diffrn_reflns_av_sigmaI/netI 0.0517
_diffrn_reflns_limit_h_max 18
_diffrn_reflns_limit_h_min -18
_diffrn_reflns_limit_k_max 30
_diffrn_reflns_limit_k_min -30
_diffrn_reflns_limit_l_max 22
_diffrn_reflns_limit_l_min -22
_diffrn_reflns_number 56999
_diffrn_reflns_theta_full 25.00
_diffrn_reflns_theta_max 25.00
_diffrn_reflns_theta_min 1.54
_exptl_absorpt_coefficient_mu 5.838
_exptl_absorpt_correction_T_max 0.7590
_exptl_absorpt_correction_T_min 0.3347
_exptl_absorpt_correction_type multi-scan
_exptl_absorpt_process_details
; 
SADABS; Area-Detector Absorption Correction. Bruker-AXS
within SAINT+ package, v. 6.02 (1999)
;
_exptl_crystal_colour orange
_exptl_crystal_density_diffrn 1.847
_exptl_crystal_density_method 'not measured'
_exptl_crystal_description plate
_exptl_crystal_F_000 4056
_exptl_crystal_size_max 0.24
_exptl_crystal_size_mid 0.08
_exptl_crystal_size_min 0.05
_refine_diff_density_max 4.220
_refine_diff_density_min -2.152
_refine_diff_density_rms 0.242
_refine_ls_extinction_method none
_refine_ls_goodness_of_fit_ref 1.160
_refine_ls_hydrogen_treatment constr
_refine_ls_matrix_type full
_refine_ls_number_parameters 952
_refine_ls_number_reflns 13341
_refine_ls_number_restraints 57
_refine_ls_restrained_S_all 1.161
_refine_ls_R_factor_all 0.0786
_refine_ls_R_factor_gt 0.0616
_refine_ls_shift/su_max 0.001
_refine_ls_shift/su_mean 0.000
_refine_ls_structure_factor_coef Fsqd
_refine_ls_weighting_details 'calc w=1/[\s^2^(Fo^2^)+(0.0646P)^2^+120.2042P] where P=(Fo^2^+2Fc^2^)/3'
_refine_ls_weighting_scheme calc
_refine_ls_wR_factor_gt 0.1465
_refine_ls_wR_factor_ref 0.1543
_reflns_number_gt 10808
_reflns_number_total 13341
_reflns_threshold_expression >2sigma(I)
_cod_data_source_file c5dt02593a1.cif
_cod_data_source_block ial296a
_cod_original_sg_symbol_H-M P2(1)/n
_cod_database_code 7038149

loop_
_symmetry_equiv_pos_as_xyz
'x, y, z'
'-x+1/2, y+1/2, -z+1/2'
'-x, -y, -z'
'x-1/2, -y-1/2, z-1/2'

loop_
_atom_site_label
_atom_site_type_symbol
_atom_site_fract_x
_atom_site_fract_y
_atom_site_fract_z
_atom_site_U_iso_or_equiv
_atom_site_adp_type
_atom_site_occupancy
_atom_site_symmetry_multiplicity
_atom_site_calc_flag
_atom_site_refinement_flags
Pt1 Pt 0.43582(3) 0.177797(17) 0.34334(2) 0.01756(12) Uani 1 1 d .
Pt2 Pt 0.60399(3) 0.211029(17) 0.37216(2) 0.01740(12) Uani 1 1 d .
Pt3 Pt 0.69066(3) 0.125291(17) 0.35027(2) 0.01746(12) Uani 1 1 d .
P1 P 0.72597(19) 0.25102(12) 0.40470(17) 0.0224(7) Uani 1 1 d .
P2 P 0.48758(18) 0.26151(12) 0.37410(17) 0.0190(6) Uani 1 1 d .
P3 P 0.76728(19) 0.14976(12) 0.45074(16) 0.0193(6) Uani 1 1 d .
P4 P 0.55346(18) 0.13331(12) 0.29131(16) 0.0180(6) Uani 1 1 d .
P5 P 0.77018(19) 0.06094(12) 0.30280(17) 0.0207(7) Uani 1 1 d .
F2 F 0.2938(4) 0.1216(3) 0.2305(4) 0.0309(17) Uani 1 1 d .
F3 F 0.2037(5) 0.0332(3) 0.2352(4) 0.042(2) Uani 1 1 d .
F4 F 0.2306(5) -0.0329(3) 0.3467(5) 0.044(2) Uani 1 1 d .
F5 F 0.3520(5) -0.0077(3) 0.4545(4) 0.0364(19) Uani 1 1 d .
F6 F 0.4422(4) 0.0816(3) 0.4512(4) 0.0275(16) Uani 1 1 d .
F8 F 0.3370(4) 0.1798(3) 0.4816(4) 0.0253(15) Uani 1 1 d .
F9 F 0.1812(4) 0.2149(3) 0.5058(4) 0.0296(17) Uani 1 1 d .
F10 F 0.0703(4) 0.2544(3) 0.3996(4) 0.0362(19) Uani 1 1 d .
F11 F 0.1209(5) 0.2624(3) 0.2689(4) 0.039(2) Uani 1 1 d .
F12 F 0.2816(4) 0.2344(3) 0.2459(4) 0.0314(17) Uani 1 1 d .
O O 0.7952(5) 0.2127(3) 0.4511(4) 0.0215(18) Uani 1 1 d .
C1 C 0.3726(7) 0.1060(5) 0.3414(6) 0.022(3) Uani 1 1 d .
C2 C 0.3093(7) 0.0911(5) 0.2882(7) 0.024(3) Uani 1 1 d .
C3 C 0.2628(7) 0.0451(5) 0.2893(6) 0.022(3) Uani 1 1 d U
C4 C 0.2759(8) 0.0122(5) 0.3449(7) 0.027(3) Uani 1 1 d .
C5 C 0.3367(8) 0.0245(5) 0.3996(7) 0.026(3) Uani 1 1 d .
C6 C 0.3824(7) 0.0719(5) 0.3959(7) 0.022(3) Uani 1 1 d .
C7 C 0.3167(7) 0.2066(5) 0.3633(6) 0.022(3) Uani 1 1 d .
C8 C 0.2864(7) 0.2011(4) 0.4276(7) 0.021(3) Uani 1 1 d .
C9 C 0.2058(7) 0.2176(5) 0.4417(6) 0.020(3) Uani 1 1 d .
C10 C 0.1497(7) 0.2387(5) 0.3878(7) 0.027(3) Uani 1 1 d .
C11 C 0.1772(7) 0.2425(5) 0.3221(6) 0.024(3) Uani 1 1 d .
C12 C 0.2585(8) 0.2273(5) 0.3113(6) 0.025(3) Uani 1 1 d .
C13 C 0.7249(8) 0.3067(5) 0.4632(8) 0.035(3) Uani 1 1 d U
C14 C 0.7056(13) 0.3558(6) 0.4333(11) 0.063(5) Uani 1 1 d .
H14 H 0.6965 0.3607 0.3842 0.075 Uiso 1 1 calc R
C15 C 0.701(2) 0.3977(8) 0.4807(18) 0.113(10) Uani 1 1 d .
H15 H 0.6919 0.4323 0.4624 0.136 Uiso 1 1 calc R
C16 C 0.707(2) 0.3914(9) 0.5493(16) 0.107(10) Uani 1 1 d .
H16 H 0.7028 0.4211 0.5787 0.129 Uiso 1 1 calc R
C17 C 0.7208(12) 0.3403(8) 0.5795(11) 0.071(6) Uani 1 1 d .
H17 H 0.7236 0.3343 0.6284 0.085 Uiso 1 1 calc R
C18 C 0.7296(10) 0.3006(6) 0.5328(8) 0.042(4) Uani 1 1 d .
H18 H 0.7398 0.2661 0.5509 0.051 Uiso 1 1 calc R
C19 C 0.7862(8) 0.2721(5) 0.3342(8) 0.032(3) Uani 1 1 d U
C20 C 0.8670(10) 0.2955(7) 0.3475(11) 0.062(5) Uani 1 1 d .
H20 H 0.8907 0.3014 0.3943 0.074 Uiso 1 1 calc R
C21 C 0.9129(11) 0.3105(7) 0.2935(10) 0.057(5) Uani 1 1 d U
H21 H 0.9674 0.3273 0.3032 0.069 Uiso 1 1 calc R
C22 C 0.8814(10) 0.3015(7) 0.2282(10) 0.052(4) Uani 1 1 d U
H22 H 0.9147 0.3107 0.1915 0.063 Uiso 1 1 calc R
C23 C 0.8012(11) 0.2789(7) 0.2122(10) 0.057(5) Uani 1 1 d .
H23 H 0.7789 0.2736 0.1649 0.068 Uiso 1 1 calc R
C24 C 0.7533(9) 0.2641(6) 0.2657(8) 0.040(4) Uani 1 1 d .
H24 H 0.6979 0.2486 0.2552 0.047 Uiso 1 1 calc R
C25 C 0.4599(8) 0.2824(5) 0.4577(7) 0.028(3) Uani 1 1 d .
C26 C 0.5049(9) 0.2673(6) 0.5179(7) 0.035(3) Uani 1 1 d .
H26 H 0.5552 0.2464 0.5157 0.042 Uiso 1 1 calc R
C27 C 0.4813(11) 0.2809(6) 0.5834(8) 0.045(4) Uani 1 1 d .
H27 H 0.5177 0.2728 0.6247 0.054 Uiso 1 1 calc R
C28 C 0.4036(12) 0.3063(7) 0.5865(9) 0.052(4) Uani 1 1 d .
H28 H 0.3848 0.3140 0.6307 0.063 Uiso 1 1 calc R
C29 C 0.3523(11) 0.3210(6) 0.5262(9) 0.045(4) Uani 1 1 d .
H29 H 0.2994 0.3390 0.5292 0.054 Uiso 1 1 calc R
C30 C 0.3791(9) 0.3091(6) 0.4618(8) 0.035(3) Uani 1 1 d .
H30 H 0.3442 0.3186 0.4203 0.042 Uiso 1 1 calc R
C31 C 0.4708(7) 0.3180(5) 0.3174(7) 0.022(3) Uani 1 1 d .
C32 C 0.4798(10) 0.3685(6) 0.3434(8) 0.041(4) Uani 1 1 d .
H32 H 0.4866 0.3734 0.3925 0.049 Uiso 1 1 calc R
C33 C 0.4794(10) 0.4127(6) 0.2997(10) 0.048(4) Uani 1 1 d .
H33 H 0.4853 0.4473 0.3185 0.058 Uiso 1 1 calc R
C34 C 0.4697(9) 0.4039(6) 0.2264(9) 0.045(4) Uani 1 1 d .
H34 H 0.4663 0.4328 0.1949 0.054 Uiso 1 1 calc R
C35 C 0.4654(10) 0.3543(6) 0.2022(8) 0.042(4) Uani 1 1 d .
H35 H 0.4629 0.3483 0.1534 0.050 Uiso 1 1 calc R
C36 C 0.4647(10) 0.3132(6) 0.2455(8) 0.044(4) Uani 1 1 d .
H36 H 0.4596 0.2790 0.2258 0.052 Uiso 1 1 calc R
C37 C 0.8711(7) 0.1225(5) 0.4858(6) 0.022(3) Uani 1 1 d .
C38 C 0.9491(7) 0.1467(5) 0.4775(7) 0.024(3) Uani 1 1 d .
H38 H 0.9502 0.1801 0.4555 0.028 Uiso 1 1 calc R
C39 C 1.0259(8) 0.1216(5) 0.5020(7) 0.033(3) Uani 1 1 d .
H39 H 1.0796 0.1380 0.4966 0.039 Uiso 1 1 calc R
C40 C 1.0246(8) 0.0730(5) 0.5339(7) 0.028(3) Uani 1 1 d .
H40 H 1.0773 0.0564 0.5509 0.033 Uiso 1 1 calc R
C41 C 0.9466(8) 0.0486(5) 0.5411(6) 0.024(3) Uani 1 1 d .
H41 H 0.9458 0.0149 0.5624 0.028 Uiso 1 1 calc R
C42 C 0.8691(7) 0.0735(5) 0.5168(6) 0.023(3) Uani 1 1 d .
H42 H 0.8154 0.0569 0.5217 0.028 Uiso 1 1 calc R
C43 C 0.7078(7) 0.1458(5) 0.5270(7) 0.022(3) Uani 1 1 d .
C44 C 0.7457(8) 0.1612(5) 0.5922(7) 0.030(3) Uani 1 1 d .
H44 H 0.8049 0.1710 0.5979 0.036 Uiso 1 1 calc R
C45 C 0.6986(9) 0.1624(5) 0.6488(7) 0.032(3) Uani 1 1 d .
H45 H 0.7255 0.1723 0.6935 0.039 Uiso 1 1 calc R
C46 C 0.6114(9) 0.1490(5) 0.6401(7) 0.033(3) Uani 1 1 d .
H46 H 0.5781 0.1510 0.6785 0.039 Uiso 1 1 calc R
C47 C 0.5735(9) 0.1330(6) 0.5764(8) 0.038(3) Uani 1 1 d .
H47 H 0.5147 0.1223 0.5715 0.046 Uiso 1 1 calc R
C48 C 0.6196(8) 0.1320(5) 0.5188(7) 0.025(3) Uani 1 1 d .
H48 H 0.5921 0.1221 0.4744 0.030 Uiso 1 1 calc R
C49 C 0.5157(7) 0.0655(5) 0.2695(6) 0.020(3) Uani 1 1 d .
C50 C 0.4721(7) 0.0511(5) 0.2057(7) 0.028(3) Uani 1 1 d .
H50 H 0.4561 0.0770 0.1711 0.033 Uiso 1 1 calc R
C51 C 0.4524(10) -0.0007(6) 0.1932(9) 0.044(4) Uani 1 1 d .
H51 H 0.4240 -0.0105 0.1490 0.052 Uiso 1 1 calc R
C52 C 0.4720(9) -0.0383(6) 0.2414(9) 0.042(4) Uani 1 1 d .
H52 H 0.4580 -0.0741 0.2310 0.050 Uiso 1 1 calc R
C53 C 0.5117(9) -0.0249(5) 0.3047(8) 0.038(4) Uani 1 1 d .
H53 H 0.5236 -0.0514 0.3392 0.045 Uiso 1 1 calc R
C54 C 0.5350(8) 0.0261(5) 0.3203(7) 0.030(3) Uani 1 1 d .
H54 H 0.5638 0.0348 0.3647 0.036 Uiso 1 1 calc R
C55 C 0.5478(7) 0.1644(5) 0.2061(7) 0.024(3) Uani 1 1 d .
C56 C 0.4684(8) 0.1844(5) 0.1731(7) 0.030(3) Uani 1 1 d U
H56 H 0.4165 0.1799 0.1942 0.036 Uiso 1 1 calc R
C57 C 0.4675(8) 0.2106(6) 0.1099(7) 0.034(3) Uani 1 1 d .
H57 H 0.4144 0.2241 0.0882 0.041 Uiso 1 1 calc R
C58 C 0.5411(9) 0.2174(7) 0.0779(8) 0.045(4) Uani 1 1 d .
H58 H 0.5401 0.2366 0.0355 0.054 Uiso 1 1 calc R
C59 C 0.6176(10) 0.1953(7) 0.1093(8) 0.047(4) Uani 1 1 d U
H59 H 0.6687 0.1978 0.0866 0.056 Uiso 1 1 calc R
C60 C 0.6206(8) 0.1702(6) 0.1721(7) 0.035(3) Uani 1 1 d .
H60 H 0.6740 0.1565 0.1928 0.042 Uiso 1 1 calc R
C61 C 0.8833(7) 0.0830(5) 0.3085(6) 0.022(3) Uani 1 1 d U
C62 C 0.9531(8) 0.0487(5) 0.3228(7) 0.030(3) Uani 1 1 d .
H62 H 0.9432 0.0127 0.3325 0.036 Uiso 1 1 calc R
C63 C 1.0361(8) 0.0672(6) 0.3230(8) 0.037(3) Uani 1 1 d .
H63 H 1.0832 0.0438 0.3339 0.045 Uiso 1 1 calc R
C64 C 1.0526(8) 0.1194(6) 0.3077(7) 0.034(3) Uani 1 1 d .
H64 H 1.1102 0.1316 0.3072 0.040 Uiso 1 1 calc R
C65 C 0.9829(8) 0.1534(5) 0.2929(7) 0.029(3) Uani 1 1 d .
H65 H 0.9927 0.1891 0.2816 0.035 Uiso 1 1 calc R
C66 C 0.8995(8) 0.1353(5) 0.2946(7) 0.027(3) Uani 1 1 d .
H66 H 0.8525 0.1591 0.2862 0.032 Uiso 1 1 calc R
C67 C 0.7705(7) -0.0044(5) 0.3395(7) 0.026(3) Uani 1 1 d .
C68 C 0.7352(7) -0.0135(5) 0.4018(6) 0.023(3) Uani 1 1 d .
H68 H 0.7150 0.0152 0.4271 0.028 Uiso 1 1 calc R
C69 C 0.7294(8) -0.0649(5) 0.4273(7) 0.032(3) Uani 1 1 d .
H69 H 0.7034 -0.0707 0.4691 0.038 Uiso 1 1 calc R
C70 C 0.7608(8) -0.1073(5) 0.3927(8) 0.033(3) Uani 1 1 d .
H70 H 0.7564 -0.1420 0.4105 0.039 Uiso 1 1 calc R
C71 C 0.7987(8) -0.0987(6) 0.3318(7) 0.033(3) Uani 1 1 d .
H71 H 0.8214 -0.1275 0.3081 0.040 Uiso 1 1 calc R
C72 C 0.8035(8) -0.0483(5) 0.3056(7) 0.027(3) Uani 1 1 d .
H72 H 0.8296 -0.0429 0.2638 0.033 Uiso 1 1 calc R
C73 C 0.7471(8) 0.0467(5) 0.2090(7) 0.029(3) Uani 1 1 d .
C74 C 0.7917(11) 0.0676(7) 0.1587(9) 0.053(4) Uani 1 1 d .
H74 H 0.8387 0.0907 0.1717 0.063 Uiso 1 1 calc R
C75 C 0.7702(14) 0.0560(8) 0.0902(9) 0.067(6) Uani 1 1 d .
H75 H 0.8025 0.0714 0.0562 0.080 Uiso 1 1 calc R
C76 C 0.7026(13) 0.0225(8) 0.0688(10) 0.070(6) Uani 1 1 d .
H76 H 0.6878 0.0144 0.0209 0.084 Uiso 1 1 calc R
C77 C 0.6587(12) 0.0018(8) 0.1189(10) 0.067(6) Uani 1 1 d .
H77 H 0.6119 -0.0214 0.1058 0.080 Uiso 1 1 calc R
C78 C 0.6790(9) 0.0131(6) 0.1875(8) 0.041(4) Uani 1 1 d .
H78 H 0.6463 -0.0021 0.2212 0.049 Uiso 1 1 calc R
C79 C 0.2457(13) 0.9227(9) 0.1784(10) 0.076(6) Uani 1 1 d .
H79A H 0.2833 0.9473 0.2077 0.114 Uiso 1 1 calc R
H79B H 0.1979 0.9119 0.2054 0.114 Uiso 1 1 calc R
Cl1 Cl 0.2024(4) 0.9556(2) 0.1012(3) 0.0752(15) Uani 1 1 d .
Cl2 Cl 0.3042(4) 0.8684(2) 0.1606(4) 0.092(2) Uani 1 1 d .
C80 C 0.4893(9) 0.9140(14) -0.0273(10) 0.057(9) Uani 0.50 1 d PDU
H80A H 0.4631 0.8932 -0.0676 0.086 Uiso 0.50 1 calc PR
H80B H 0.4749 0.9514 -0.0367 0.086 Uiso 0.50 1 calc PR
Cl3 Cl 0.5979(6) 0.9069(4) -0.0215(4) 0.058(2) Uani 0.50 1 d PD
Cl4 Cl 0.4441(7) 0.8947(4) 0.0455(5) 0.071(3) Uani 0.50 1 d PD
C81 C 0.5014(17) 0.4302(12) 0.5398(15) 0.038(7) Uani 0.50 1 d P
H81A H 0.4457 0.4124 0.5257 0.056 Uiso 0.50 1 calc PR
H81B H 0.5481 0.4092 0.5224 0.056 Uiso 0.50 1 calc PR
Cl5 Cl 0.5180(9) 0.4344(6) 0.6301(8) 0.109(4) Uani 0.50 1 d P
Cl6 Cl 0.5000 0.5000 0.5000 0.122(9) Uani 0.50 2 d SP

loop_
_atom_site_aniso_label
_atom_site_aniso_U_11
_atom_site_aniso_U_22
_atom_site_aniso_U_33
_atom_site_aniso_U_23
_atom_site_aniso_U_13
_atom_site_aniso_U_12
Pt1 0.0087(2) 0.0164(2) 0.0285(3) 0.00334(19) 0.00640(17) 0.00082(16)
Pt2 0.0090(2) 0.0174(2) 0.0264(3) 0.00278(19) 0.00446(17) 0.00149(17)
Pt3 0.0090(2) 0.0178(2) 0.0262(3) 0.00273(19) 0.00475(17) 0.00171(17)
P1 0.0119(14) 0.0207(16) 0.0339(18) 0.0068(14) -0.0007(13) -0.0003(12)
P2 0.0110(14) 0.0164(15) 0.0313(17) 0.0045(13) 0.0099(12) 0.0025(11)
P3 0.0125(14) 0.0193(16) 0.0262(17) 0.0039(13) 0.0031(12) 0.0011(12)
P4 0.0087(13) 0.0211(16) 0.0248(16) 0.0030(13) 0.0051(12) 0.0012(11)
P5 0.0130(14) 0.0206(16) 0.0296(17) 0.0003(13) 0.0076(13) 0.0036(12)
F2 0.023(4) 0.038(4) 0.030(4) 0.007(3) -0.001(3) 0.000(3)
F3 0.031(4) 0.048(5) 0.047(5) -0.008(4) 0.001(4) -0.013(4)
F4 0.042(5) 0.031(4) 0.062(6) -0.005(4) 0.018(4) -0.019(4)
F5 0.038(4) 0.021(4) 0.052(5) 0.010(4) 0.009(4) -0.004(3)
F6 0.021(4) 0.028(4) 0.033(4) 0.005(3) -0.002(3) -0.001(3)
F8 0.016(3) 0.032(4) 0.028(4) 0.005(3) 0.003(3) 0.006(3)
F9 0.023(4) 0.031(4) 0.038(4) -0.001(3) 0.015(3) 0.004(3)
F10 0.013(4) 0.045(5) 0.053(5) 0.002(4) 0.015(3) 0.010(3)
F11 0.019(4) 0.046(5) 0.052(5) 0.016(4) 0.007(3) 0.011(3)
F12 0.025(4) 0.032(4) 0.039(4) 0.013(3) 0.010(3) 0.009(3)
O 0.013(4) 0.020(4) 0.031(5) 0.006(4) -0.003(3) 0.002(3)
C1 0.019(6) 0.017(6) 0.031(7) 0.006(5) 0.016(5) 0.005(5)
C2 0.010(5) 0.030(7) 0.032(7) 0.007(6) 0.008(5) 0.005(5)
C3 0.010(5) 0.028(6) 0.026(6) -0.004(5) -0.002(4) -0.006(4)
C4 0.023(6) 0.021(6) 0.040(8) -0.008(6) 0.015(6) -0.007(5)
C5 0.031(7) 0.014(6) 0.036(7) 0.012(5) 0.016(6) 0.002(5)
C6 0.009(5) 0.023(6) 0.036(7) -0.001(5) 0.005(5) 0.003(5)
C7 0.017(6) 0.018(6) 0.031(7) 0.004(5) 0.004(5) 0.000(5)
C8 0.012(6) 0.011(6) 0.039(7) 0.001(5) 0.007(5) -0.002(4)
C9 0.018(6) 0.020(6) 0.023(6) 0.005(5) 0.010(5) -0.002(5)
C10 0.013(6) 0.027(7) 0.044(8) 0.005(6) 0.016(6) 0.002(5)
C11 0.015(6) 0.026(7) 0.029(7) 0.003(5) -0.001(5) 0.003(5)
C12 0.017(6) 0.032(7) 0.026(7) 0.001(5) 0.005(5) -0.001(5)
C13 0.022(6) 0.028(6) 0.052(7) -0.007(6) -0.008(5) 0.003(5)
C14 0.081(14) 0.016(8) 0.091(14) 0.005(8) 0.005(11) 0.009(8)
C15 0.15(3) 0.025(11) 0.16(3) -0.013(15) -0.02(2) 0.016(13)
C16 0.15(3) 0.042(13) 0.12(2) -0.042(15) -0.03(2) 0.017(14)
C17 0.063(12) 0.061(12) 0.081(14) -0.039(11) -0.032(11) 0.007(10)
C18 0.040(9) 0.029(8) 0.053(10) -0.014(7) -0.017(7) 0.006(6)
C19 0.017(5) 0.031(6) 0.049(7) 0.012(5) 0.008(5) 0.005(5)
C20 0.026(8) 0.058(11) 0.101(15) 0.036(11) 0.005(9) -0.005(8)
C21 0.032(7) 0.066(8) 0.075(9) 0.023(7) 0.016(7) -0.007(6)
C22 0.035(7) 0.056(8) 0.069(8) 0.024(7) 0.021(6) 0.004(6)
C23 0.047(10) 0.061(11) 0.069(12) 0.041(9) 0.036(9) 0.025(8)
C24 0.025(7) 0.033(8) 0.063(11) 0.017(7) 0.015(7) 0.006(6)
C25 0.029(7) 0.020(6) 0.038(8) 0.000(6) 0.012(6) 0.005(5)
C26 0.028(7) 0.038(8) 0.043(9) -0.005(7) 0.013(6) 0.008(6)
C27 0.048(10) 0.054(10) 0.035(8) 0.005(7) 0.014(7) 0.000(8)
C28 0.072(12) 0.047(10) 0.041(10) -0.006(8) 0.018(9) -0.006(9)
C29 0.051(10) 0.035(8) 0.054(10) -0.006(7) 0.027(8) 0.000(7)
C30 0.023(7) 0.038(8) 0.046(9) 0.003(7) 0.011(6) 0.003(6)
C31 0.006(5) 0.025(7) 0.036(7) 0.002(5) 0.006(5) 0.002(5)
C32 0.051(9) 0.042(9) 0.029(8) 0.005(7) 0.003(7) 0.000(7)
C33 0.046(9) 0.024(8) 0.077(13) 0.013(8) 0.012(8) 0.001(7)
C34 0.035(8) 0.044(9) 0.056(10) 0.024(8) 0.003(7) -0.004(7)
C35 0.045(9) 0.046(10) 0.033(8) 0.015(7) 0.002(7) -0.009(7)
C36 0.052(10) 0.034(8) 0.045(9) 0.009(7) 0.004(7) 0.001(7)
C37 0.015(6) 0.029(7) 0.021(6) -0.002(5) 0.005(5) 0.003(5)
C38 0.017(6) 0.019(6) 0.035(7) 0.004(5) 0.000(5) 0.000(5)
C39 0.016(6) 0.036(8) 0.046(8) -0.003(7) 0.003(6) -0.002(6)
C40 0.015(6) 0.033(7) 0.033(7) 0.002(6) -0.008(5) 0.012(5)
C41 0.027(7) 0.018(6) 0.026(7) -0.002(5) 0.000(5) 0.001(5)
C42 0.015(6) 0.023(6) 0.032(7) 0.002(5) 0.003(5) -0.001(5)
C43 0.017(6) 0.016(6) 0.034(7) 0.003(5) 0.012(5) 0.005(5)
C44 0.017(6) 0.037(8) 0.035(8) 0.000(6) 0.002(5) 0.000(5)
C45 0.033(8) 0.038(8) 0.025(7) -0.002(6) 0.000(6) -0.003(6)
C46 0.041(8) 0.034(8) 0.024(7) 0.000(6) 0.009(6) 0.001(6)
C47 0.027(7) 0.041(9) 0.050(9) 0.003(7) 0.019(7) -0.003(6)
C48 0.020(6) 0.023(7) 0.030(7) 0.004(5) 0.001(5) 0.001(5)
C49 0.008(5) 0.020(6) 0.035(7) -0.003(5) 0.011(5) 0.002(4)
C50 0.009(6) 0.028(7) 0.047(8) -0.007(6) 0.007(5) 0.000(5)
C51 0.034(8) 0.040(9) 0.057(10) -0.015(8) 0.007(7) 0.000(7)
C52 0.028(7) 0.021(7) 0.078(12) -0.007(8) 0.009(8) -0.011(6)
C53 0.034(8) 0.024(7) 0.058(10) -0.001(7) 0.020(7) -0.001(6)
C54 0.019(6) 0.033(7) 0.041(8) 0.003(6) 0.019(6) -0.001(5)
C55 0.013(6) 0.026(7) 0.033(7) 0.005(5) 0.001(5) 0.005(5)
C56 0.015(5) 0.037(6) 0.039(6) 0.008(5) 0.007(5) 0.001(5)
C57 0.018(6) 0.047(9) 0.037(8) 0.015(7) 0.003(6) 0.003(6)
C58 0.032(8) 0.063(11) 0.039(9) 0.026(8) -0.002(7) 0.001(7)
C59 0.035(7) 0.059(8) 0.051(7) 0.009(6) 0.023(6) 0.003(6)
C60 0.016(6) 0.060(10) 0.030(7) 0.015(7) 0.001(5) 0.008(6)
C61 0.011(5) 0.026(6) 0.032(6) 0.000(5) 0.009(4) 0.006(4)
C62 0.023(7) 0.023(7) 0.046(8) 0.013(6) 0.007(6) 0.004(5)
C63 0.015(6) 0.037(8) 0.061(10) 0.012(7) 0.012(6) 0.008(6)
C64 0.016(6) 0.041(8) 0.047(9) -0.001(7) 0.011(6) -0.004(6)
C65 0.017(6) 0.030(7) 0.043(8) 0.001(6) 0.012(6) 0.001(5)
C66 0.018(6) 0.023(7) 0.040(8) 0.008(6) 0.006(5) 0.004(5)
C67 0.015(6) 0.019(6) 0.042(8) -0.003(6) 0.000(5) 0.001(5)
C68 0.019(6) 0.024(7) 0.025(6) 0.004(5) -0.002(5) 0.002(5)
C69 0.024(7) 0.035(8) 0.036(8) 0.004(6) 0.002(6) 0.004(6)
C70 0.022(7) 0.020(7) 0.056(9) 0.013(6) 0.005(6) -0.001(5)
C71 0.022(7) 0.035(8) 0.044(8) 0.003(7) 0.005(6) 0.008(6)
C72 0.023(6) 0.017(6) 0.044(8) 0.000(6) 0.015(6) 0.001(5)
C73 0.030(7) 0.024(7) 0.032(7) -0.012(6) 0.003(6) 0.011(6)
C74 0.057(11) 0.058(11) 0.047(10) 0.004(8) 0.023(8) -0.011(9)
C75 0.102(16) 0.071(13) 0.031(9) -0.004(9) 0.024(10) -0.017(12)
C76 0.077(14) 0.088(15) 0.044(11) -0.039(10) 0.006(10) -0.010(12)
C77 0.053(11) 0.078(14) 0.075(13) -0.039(11) 0.031(10) -0.031(10)
C78 0.026(7) 0.055(10) 0.044(9) -0.021(8) 0.013(6) -0.007(7)
C79 0.058(12) 0.117(19) 0.052(12) -0.002(12) 0.005(9) 0.019(12)
Cl1 0.097(4) 0.061(3) 0.066(3) 0.002(2) 0.001(3) 0.016(3)
Cl2 0.084(4) 0.054(3) 0.127(5) -0.019(3) -0.033(4) 0.007(3)
C80 0.069(12) 0.050(12) 0.053(12) -0.001(9) 0.005(9) 0.014(9)
Cl3 0.055(5) 0.066(6) 0.046(5) -0.018(4) -0.020(4) 0.002(4)
Cl4 0.098(8) 0.077(7) 0.044(5) -0.025(5) 0.029(5) -0.010(6)
C81 0.019(13) 0.051(18) 0.040(17) 0.007(14) -0.011(12) -0.020(13)
Cl5 0.096(10) 0.114(11) 0.113(11) -0.009(9) -0.001(8) -0.020(8)
Cl6 0.100(13) 0.17(2) 0.084(11) 0.040(12) -0.036(10) -0.110(14)

loop_
_atom_type_symbol
_atom_type_description
_atom_type_scat_dispersion_real
_atom_type_scat_dispersion_imag
_atom_type_scat_source
C C 0.0033 0.0016 'International Tables Vol C Tables 4.2.6.8 and 6.1.1.4'
H H 0.0000 0.0000 'International Tables Vol C Tables 4.2.6.8 and 6.1.1.4'
O O 0.0106 0.0060 'International Tables Vol C Tables 4.2.6.8 and 6.1.1.4'
F F 0.0171 0.0103 'International Tables Vol C Tables 4.2.6.8 and 6.1.1.4'
P P 0.1023 0.0942 'International Tables Vol C Tables 4.2.6.8 and 6.1.1.4'
Cl Cl 0.1484 0.1585 'International Tables Vol C Tables 4.2.6.8 and 6.1.1.4'
Pt Pt -1.7033 8.3905 'International Tables Vol C Tables 4.2.6.8 and 6.1.1.4'

loop_
_geom_angle_atom_site_label_1
_geom_angle_atom_site_label_2
_geom_angle_atom_site_label_3
_geom_angle
_geom_angle_site_symmetry_1
C7 Pt1 C1 83.2(4) .
C7 Pt1 P2 85.6(3) .
C1 Pt1 P2 163.7(3) .
C7 Pt1 P4 164.1(4) .
C1 Pt1 P4 87.8(3) .
P2 Pt1 P4 105.75(10) .
C7 Pt1 Pt2 135.0(3) .
C1 Pt1 Pt2 135.6(3) .
P2 Pt1 Pt2 51.11(7) .
P4 Pt1 Pt2 59.23(7) .
P1 Pt2 P2 114.31(12) .
P1 Pt2 P4 136.65(11) .
P2 Pt2 P4 104.74(11) .
P1 Pt2 Pt3 89.21(8) .
P2 Pt2 Pt3 156.46(8) .
P4 Pt2 Pt3 52.90(6) .
P1 Pt2 Pt1 168.44(9) .
P2 Pt2 Pt1 54.60(8) .
P4 Pt2 Pt1 54.68(6) .
Pt3 Pt2 Pt1 101.98(2) .
P3 Pt3 P5 106.28(11) .
P3 Pt3 P4 140.65(11) .
P5 Pt3 P4 111.99(11) .
P3 Pt3 Pt2 82.34(8) .
P5 Pt3 Pt2 164.54(8) .
P4 Pt3 Pt2 62.78(8) .
O P1 C19 102.7(5) .
O P1 C13 100.0(5) .
C19 P1 C13 106.0(7) .
O P1 Pt2 112.3(3) .
C19 P1 Pt2 115.2(5) .
C13 P1 Pt2 118.5(5) .
C25 P2 C31 106.0(6) .
C25 P2 Pt2 117.4(5) .
C31 P2 Pt2 120.9(4) .
C25 P2 Pt1 112.9(4) .
C31 P2 Pt1 123.2(4) .
Pt2 P2 Pt1 74.30(9) .
O P3 C37 98.3(5) .
O P3 C43 101.9(5) .
C37 P3 C43 100.8(5) .
O P3 Pt3 112.6(3) .
C37 P3 Pt3 125.6(4) .
C43 P3 Pt3 114.2(4) .
C55 P4 C49 102.4(6) .
C55 P4 Pt3 115.8(4) .
C49 P4 Pt3 106.4(4) .
C55 P4 Pt1 101.7(4) .
C49 P4 Pt1 106.8(3) .
Pt3 P4 Pt1 121.90(13) .
C55 P4 Pt2 101.3(4) .
C49 P4 Pt2 156.2(4) .
Pt3 P4 Pt2 64.31(8) .
Pt1 P4 Pt2 66.08(8) .
C67 P5 C61 107.1(5) .
C67 P5 C73 101.3(6) .
C61 P5 C73 101.7(6) .
C67 P5 Pt3 118.5(4) .
C61 P5 Pt3 108.2(4) .
C73 P5 Pt3 118.3(4) .
P1 O P3 114.4(5) .
C6 C1 C2 114.1(11) .
C6 C1 Pt1 122.2(10) .
C2 C1 Pt1 123.2(9) .
F2 C2 C3 116.7(11) .
F2 C2 C1 119.9(11) .
C3 C2 C1 123.3(11) .
F3 C3 C4 120.3(11) .
F3 C3 C2 119.6(11) .
C4 C3 C2 120.1(11) .
F4 C4 C3 120.6(12) .
F4 C4 C5 119.6(12) .
C3 C4 C5 119.8(11) .
F5 C5 C4 121.1(11) .
F5 C5 C6 121.1(12) .
C4 C5 C6 117.9(11) .
C1 C6 F6 120.1(11) .
C1 C6 C5 124.8(12) .
F6 C6 C5 115.0(11) .
C8 C7 C12 115.5(11) .
C8 C7 Pt1 122.0(9) .
C12 C7 Pt1 122.1(9) .
F8 C8 C9 116.1(10) .
F8 C8 C7 120.4(10) .
C9 C8 C7 123.4(11) .
F9 C9 C8 121.6(11) .
F9 C9 C10 119.5(10) .
C8 C9 C10 118.9(11) .
F10 C10 C11 121.0(11) .
F10 C10 C9 120.3(11) .
C11 C10 C9 118.7(10) .
C12 C11 F11 121.3(11) .
C12 C11 C10 120.4(11) .
F11 C11 C10 118.4(10) .
F12 C12 C11 116.6(11) .
F12 C12 C7 120.3(10) .
C11 C12 C7 123.0(11) .
C18 C13 C14 120.2(15) .
C18 C13 P1 121.8(11) .
C14 C13 P1 117.2(13) .
C13 C14 C15 116(2) .
C16 C15 C14 123(2) .
C15 C16 C17 121(2) .
C18 C17 C16 115(2) .
C13 C18 C17 124.9(17) .
C24 C19 C20 118.4(14) .
C24 C19 P1 120.3(10) .
C20 C19 P1 121.3(13) .
C21 C20 C19 120.8(19) .
C22 C21 C20 120.1(17) .
C21 C22 C23 121.3(16) .
C22 C23 C24 119.5(18) .
C19 C24 C23 119.8(15) .
C26 C25 C30 117.7(12) .
C26 C25 P2 122.6(10) .
C30 C25 P2 119.0(11) .
C25 C26 C27 123.1(13) .
C28 C27 C26 118.2(15) .
C27 C28 C29 121.3(15) .
C30 C29 C28 119.3(15) .
C29 C30 C25 120.1(14) .
C32 C31 C36 116.0(12) .
C32 C31 P2 121.1(10) .
C36 C31 P2 121.8(10) .
C31 C32 C33 122.3(14) .
C32 C33 C34 117.4(15) .
C35 C34 C33 119.3(14) .
C36 C35 C34 121.3(15) .
C35 C36 C31 123.5(15) .
C42 C37 C38 120.7(11) .
C42 C37 P3 116.3(9) .
C38 C37 P3 122.9(9) .
C37 C38 C39 119.3(12) .
C40 C39 C38 120.6(12) .
C39 C40 C41 120.0(11) .
C40 C41 C42 119.9(11) .
C37 C42 C41 119.5(11) .
C44 C43 C48 119.2(11) .
C44 C43 P3 120.8(9) .
C48 C43 P3 119.7(10) .
C45 C44 C43 120.8(12) .
C44 C45 C46 119.5(12) .
C47 C46 C45 120.2(12) .
C46 C47 C48 121.0(13) .
C47 C48 C43 119.2(12) .
C50 C49 C54 118.4(12) .
C50 C49 P4 124.0(10) .
C54 C49 P4 117.6(10) .
C51 C50 C49 119.2(14) .
C52 C51 C50 122.2(15) .
C51 C52 C53 119.5(14) .
C52 C53 C54 121.4(14) .
C53 C54 C49 119.2(14) .
C60 C55 C56 117.9(12) .
C60 C55 P4 121.0(9) .
C56 C55 P4 121.1(9) .
C57 C56 C55 119.4(12) .
C58 C57 C56 121.7(13) .
C57 C58 C59 118.0(13) .
C60 C59 C58 121.3(13) .
C59 C60 C55 121.4(12) .
C66 C61 C62 118.9(11) .
C66 C61 P5 118.3(9) .
C62 C61 P5 122.8(10) .
C63 C62 C61 119.9(12) .
C62 C63 C64 121.4(12) .
C63 C64 C65 118.6(12) .
C66 C65 C64 120.2(12) .
C65 C66 C61 121.0(11) .
C68 C67 C72 117.6(11) .
C68 C67 P5 120.4(9) .
C72 C67 P5 122.0(10) .
C67 C68 C69 120.3(12) .
C70 C69 C68 121.1(13) .
C69 C70 C71 119.3(12) .
C72 C71 C70 120.0(13) .
C71 C72 C67 121.6(12) .
C74 C73 C78 117.3(14) .
C74 C73 P5 124.2(12) .
C78 C73 P5 118.5(11) .
C75 C74 C73 121.1(17) .
C74 C75 C76 121.6(17) .
C77 C76 C75 117.1(16) .
C76 C77 C78 122.1(16) .
C77 C78 C73 120.8(15) .
Cl2 C79 Cl1 112.0(11) .
Cl3 C80 Cl4 114.3(11) .
Cl5 C81 Cl6 109.6(16) .
C81 Cl6 C81 179.998(4) 3_666

loop_
_geom_bond_atom_site_label_1
_geom_bond_atom_site_label_2
_geom_bond_distance
_geom_bond_site_symmetry_2
Pt1 C7 2.067(12) .
Pt1 C1 2.072(12) .
Pt1 P2 2.329(3) .
Pt1 P4 2.455(3) .
Pt1 Pt2 2.7509(6) .
Pt2 P1 2.186(3) .
Pt2 P2 2.224(3) .
Pt2 P4 2.586(3) .
Pt2 Pt3 2.6204(6) .
Pt3 P3 2.251(3) .
Pt3 P5 2.299(3) .
Pt3 P4 2.319(3) .
P1 O 1.644(8) .
P1 C19 1.811(14) .
P1 C13 1.812(14) .
P2 C25 1.791(13) .
P2 C31 1.807(13) .
P3 O 1.656(8) .
P3 C37 1.822(12) .
P3 C43 1.823(12) .
P4 C55 1.815(13) .
P4 C49 1.855(12) .
P5 C67 1.805(13) .
P5 C61 1.840(12) .
P5 C73 1.842(13) .
F2 C2 1.355(14) .
F3 C3 1.349(14) .
F4 C4 1.348(14) .
F5 C5 1.339(14) .
F6 C6 1.361(14) .
F8 C8 1.349(14) .
F9 C9 1.335(13) .
F10 C10 1.341(13) .
F11 C11 1.374(14) .
F12 C12 1.359(14) .
C1 C6 1.357(17) .
C1 C2 1.396(18) .
C2 C3 1.378(17) .
C3 C4 1.358(18) .
C4 C5 1.376(19) .
C5 C6 1.405(17) .
C7 C8 1.380(17) .
C7 C12 1.382(17) .
C8 C9 1.378(16) .
C9 C10 1.391(18) .
C10 C11 1.381(17) .
C11 C12 1.360(16) .
C13 C18 1.34(2) .
C13 C14 1.39(2) .
C14 C15 1.41(3) .
C15 C16 1.33(4) .
C16 C17 1.43(3) .
C17 C18 1.37(2) .
C19 C24 1.38(2) .
C19 C20 1.39(2) .
C20 C21 1.38(2) .
C21 C22 1.32(2) .
C22 C23 1.38(2) .
C23 C24 1.39(2) .
C25 C26 1.346(19) .
C25 C30 1.440(18) .
C26 C27 1.40(2) .
C27 C28 1.38(2) .
C28 C29 1.39(2) .
C29 C30 1.38(2) .
C31 C32 1.378(19) .
C31 C36 1.38(2) .
C32 C33 1.40(2) .
C33 C34 1.42(2) .
C34 C35 1.34(2) .
C35 C36 1.34(2) .
C37 C42 1.382(17) .
C37 C38 1.385(16) .
C38 C39 1.391(17) .
C39 C40 1.379(19) .
C40 C41 1.384(17) .
C41 C42 1.399(17) .
C43 C44 1.386(18) .
C43 C48 1.410(16) .
C44 C45 1.378(18) .
C45 C46 1.393(19) .
C46 C47 1.37(2) .
C47 C48 1.383(18) .
C49 C50 1.389(18) .
C49 C54 1.410(18) .
C50 C51 1.368(19) .
C51 C52 1.34(2) .
C52 C53 1.35(2) .
C53 C54 1.370(19) .
C55 C60 1.376(17) .
C55 C56 1.422(17) .
C56 C57 1.388(18) .
C57 C58 1.369(19) .
C58 C59 1.40(2) .
C59 C60 1.36(2) .
C61 C66 1.385(17) .
C61 C62 1.396(16) .
C62 C63 1.375(18) .
C63 C64 1.388(19) .
C64 C65 1.393(18) .
C65 C66 1.381(17) .
C67 C68 1.392(17) .
C67 C72 1.416(17) .
C68 C69 1.400(18) .
C69 C70 1.385(19) .
C70 C71 1.385(19) .
C71 C72 1.383(18) .
C73 C74 1.36(2) .
C73 C78 1.389(19) .
C74 C75 1.36(2) .
C75 C76 1.38(3) .
C76 C77 1.35(3) .
C77 C78 1.36(2) .
C79 Cl2 1.71(2) .
C79 Cl1 1.78(2) .
C80 Cl3 1.693(10) .
C80 Cl4 1.707(10) .
C81 Cl5 1.73(3) .
C81 Cl6 1.93(3) .
Cl6 C81 1.93(3) 3_666
